data_7042909
loop_
_publ_author_name
'Reddy, Andrew'
'Sangenito, Leandro Stefano'
'Guedes, Arthur de Azevedo'
'Branquinha, Marta Helena'
'Kavanagh, Kevin'
'McGinley, John'
'Dos Santos, Andr\'e Luis Souza'
'Velasco-Torrijos, Trinidad'

_publ_section_title
;
 Glycosylated metal chelators as anti-parasitic agents with tunable
 selectivity.
;
_journal_issue 16
_journal_name_full 'Dalton transactions (Cambridge, England : 2003)'
_journal_page_first 5297
_journal_page_last 5307
_journal_paper_doi 10.1039/c6dt04615k
_journal_volume 46
_journal_year 2017
_chemical_formula_moiety 'C30 H34 Cl4 Cu2 N6 O2, C26 H28 Cl4 Cu2 N4 O2'
_chemical_formula_sum 'C56 H62 Cl8 Cu4 N10 O4'
_chemical_formula_weight 1476.91
_chemical_melting_point 451
_chemical_name_systematic 'Cis-dichloro(N-[4-(hydroxyphenyl)methyl]-2-pyridinemethamino)copper '
_space_group_crystal_system triclinic
_space_group_IT_number 2
_space_group_name_Hall '-P 1'
_space_group_name_H-M_alt 'P -1'
_symmetry_space_group_name_Hall '-P 1'
_symmetry_space_group_name_H-M 'P -1'
_atom_sites_solution_hydrogens mixed
_audit_creation_method SHELXL-2014/7
_audit_update_record
;
2016-11-23 deposited with the CCDC.
2017-03-27 downloaded from the CCDC.
;
_cell_angle_alpha 113.9980(10)
_cell_angle_beta 96.5800(10)
_cell_angle_gamma 115.3470(10)
_cell_formula_units_Z 1
_cell_length_a 11.9914(6)
_cell_length_b 12.6755(6)
_cell_length_c 12.6960(6)
_cell_measurement_reflns_used 9795
_cell_measurement_temperature 100(2)
_cell_measurement_theta_max 30.10
_cell_measurement_theta_min 2.22
_cell_volume 1492.65(13)
_computing_cell_refinement 'SAINT+ Ver. 8.34A (Bruker, 2013)'
_computing_data_collection 'APEX2 Ver. 2014.11-0 (Bruker, 2014)'
_computing_data_reduction 'SAINT+ Ver. 8.34A (Bruker, 2013)'
_computing_molecular_graphics 'SHELXTL (Bruker, 2008-2014)'
_computing_publication_material 'SHELXTL (Bruker, 2008-2014)'
_computing_structure_refinement 'SHELXL-2014/7 (Sheldrick, 2014)'
_computing_structure_solution 'SHELXT-2014/4 (Sheldrick, 2014)'
_diffrn_ambient_temperature 100(2)
_diffrn_detector_area_resol_mean 8.258
_diffrn_measured_fraction_theta_full 1.000
_diffrn_measured_fraction_theta_max 0.994
_diffrn_measurement_device_type 'Bruker APEX-II CCD'
_diffrn_measurement_method '\f and \w scans'
_diffrn_radiation_type MoK\a
_diffrn_radiation_wavelength 0.71073
_diffrn_reflns_av_R_equivalents 0.0282
_diffrn_reflns_av_unetI/netI 0.0186
_diffrn_reflns_Laue_measured_fraction_full 1.000
_diffrn_reflns_Laue_measured_fraction_max 0.994
_diffrn_reflns_limit_h_max 16
_diffrn_reflns_limit_h_min -16
_diffrn_reflns_limit_k_max 17
_diffrn_reflns_limit_k_min -17
_diffrn_reflns_limit_l_max 17
_diffrn_reflns_limit_l_min -17
_diffrn_reflns_number 58825
_diffrn_reflns_point_group_measured_fraction_full 1.000
_diffrn_reflns_point_group_measured_fraction_max 0.994
_diffrn_reflns_theta_full 25.242
_diffrn_reflns_theta_max 30.211
_diffrn_reflns_theta_min 1.874
_diffrn_source 'sealed tube'
_exptl_absorpt_coefficient_mu 1.819
_exptl_absorpt_correction_T_max 0.7460
_exptl_absorpt_correction_T_min 0.6898
_exptl_absorpt_correction_type multi-scan
_exptl_absorpt_process_details
;
SADABS-2014/5 (Bruker, 2014/5) was used for absorption correction.
wR2(int) was 0.0472 before and 0.0380 after correction.
The Ratio of minimum to maximum transmission is 0.925.
The \l/2 correction factor is 0.00150.
;
_exptl_crystal_colour green
_exptl_crystal_density_diffrn 1.643
_exptl_crystal_description fragment
_exptl_crystal_F_000 752
_exptl_crystal_recrystallization_method 'Re-crystallisation from solvent: Acetonitrile'
_exptl_crystal_size_max 0.230
_exptl_crystal_size_mid 0.180
_exptl_crystal_size_min 0.120
_refine_diff_density_max 0.423
_refine_diff_density_min -0.420
_refine_diff_density_rms 0.062
_refine_ls_extinction_method none
_refine_ls_goodness_of_fit_ref 1.030
_refine_ls_hydrogen_treatment mixed
_refine_ls_matrix_type full
_refine_ls_number_parameters 381
_refine_ls_number_reflns 8816
_refine_ls_number_restraints 0
_refine_ls_restrained_S_all 1.030
_refine_ls_R_factor_all 0.0292
_refine_ls_R_factor_gt 0.0223
_refine_ls_shift/su_max 0.003
_refine_ls_shift/su_mean 0.000
_refine_ls_structure_factor_coef Fsqd
_refine_ls_weighting_details 'w=1/[\s^2^(Fo^2^)+(0.0273P)^2^+0.7451P] where P=(Fo^2^+2Fc^2^)/3'
_refine_ls_weighting_scheme calc
_refine_ls_wR_factor_gt 0.0542
_refine_ls_wR_factor_ref 0.0572
_reflns_Friedel_coverage 0.000
_reflns_number_gt 7707
_reflns_number_total 8816
_reflns_threshold_expression 'I > 2\s(I)'
_cod_data_source_file c6dt04615k2.cif
_cod_data_source_block tcd375
_cod_original_cell_volume 1492.64(13)
_cod_database_code 7042909
_shelx_shelxl_version_number 2014/7
_shelx_space_group_comment
; 
The symmetry employed for this shelxl refinement is uniquely defined 
by the following loop, which should always be used as a source of 
symmetry information in preference to the above space-group names. 
They are only intended as comments. 
;
_shelx_estimated_absorpt_t_min 0.680
_shelx_estimated_absorpt_t_max 0.811

loop_
_space_group_symop_operation_xyz
'x, y, z'
'-x, -y, -z'

loop_
_atom_site_label
_atom_site_type_symbol
_atom_site_fract_x
_atom_site_fract_y
_atom_site_fract_z
_atom_site_U_iso_or_equiv
_atom_site_adp_type
_atom_site_occupancy
_atom_site_site_symmetry_order
_atom_site_calc_flag
_atom_site_refinement_flags_posn
_atom_site_refinement_flags_adp
C2 C 0.31742(13) 0.84895(14) 0.73585(13) 0.0162(2) Uani 1 1 d . .
H2 H 0.2420 0.8500 0.7055 0.019 Uiso 1 1 calc R U
C3 C 0.33687(14) 0.84328(14) 0.84248(13) 0.0180(3) Uani 1 1 d . .
H3 H 0.2759 0.8406 0.8845 0.022 Uiso 1 1 calc R U
C4 C 0.44737(14) 0.84157(14) 0.88720(12) 0.0178(3) Uani 1 1 d . .
H4 H 0.4622 0.8361 0.9595 0.021 Uiso 1 1 calc R U
C5 C 0.53550(13) 0.84794(14) 0.82439(12) 0.0161(2) Uani 1 1 d . .
H5 H 0.6123 0.8484 0.8538 0.019 Uiso 1 1 calc R U
C6 C 0.50947(12) 0.85367(13) 0.71776(12) 0.0132(2) Uani 1 1 d . .
C7 C 0.60456(13) 0.86879(15) 0.65008(12) 0.0155(2) Uani 1 1 d . .
H7A H 0.6767 0.9649 0.6923 0.019 Uiso 1 1 calc R U
H7B H 0.6437 0.8143 0.6510 0.019 Uiso 1 1 calc R U
C9 C 0.50975(13) 0.68718(14) 0.43184(13) 0.0163(2) Uani 1 1 d . .
H9A H 0.4669 0.6642 0.3478 0.020 Uiso 1 1 calc R U
H9B H 0.4466 0.6199 0.4487 0.020 Uiso 1 1 calc R U
C10 C 0.63074(13) 0.67547(14) 0.43553(12) 0.0145(2) Uani 1 1 d . .
C11 C 0.61948(13) 0.55170(14) 0.40738(12) 0.0160(2) Uani 1 1 d . .
H11 H 0.5360 0.4761 0.3865 0.019 Uiso 1 1 calc R U
C12 C 0.72834(14) 0.53743(14) 0.40945(13) 0.0168(2) Uani 1 1 d . .
H12 H 0.7188 0.4524 0.3889 0.020 Uiso 1 1 calc R U
C13 C 0.85139(13) 0.64845(14) 0.44173(12) 0.0153(2) Uani 1 1 d . .
C14 C 0.86463(13) 0.77235(14) 0.47003(12) 0.0158(2) Uani 1 1 d . .
H14 H 0.9484 0.8481 0.4918 0.019 Uiso 1 1 calc R U
C15 C 0.75457(13) 0.78492(14) 0.46627(12) 0.0164(2) Uani 1 1 d . .
H15 H 0.7640 0.8696 0.4850 0.020 Uiso 1 1 calc R U
C17 C 0.12532(13) 0.51709(14) 0.36542(12) 0.0162(2) Uani 1 1 d . .
C18 C 0.00112(14) 0.38884(14) 0.31129(13) 0.0202(3) Uani 1 1 d . .
H18A H -0.0431 0.3905 0.3717 0.030 Uiso 1 1 calc R U
H18B H 0.0181 0.3148 0.2870 0.030 Uiso 1 1 calc R U
H18C H -0.0552 0.3749 0.2386 0.030 Uiso 1 1 calc R U
C20 C 0.38477(13) 0.34051(14) 1.07188(13) 0.0182(3) Uani 1 1 d . .
H20 H 0.3979 0.3819 1.1573 0.022 Uiso 1 1 calc R U
C21 C 0.49254(14) 0.38084(16) 1.03523(15) 0.0223(3) Uani 1 1 d . .
H21 H 0.5783 0.4491 1.0943 0.027 Uiso 1 1 calc R U
C22 C 0.47267(15) 0.31931(17) 0.90998(15) 0.0245(3) Uani 1 1 d . .
H22 H 0.5452 0.3437 0.8824 0.029 Uiso 1 1 calc R U
C23 C 0.34646(15) 0.22256(16) 0.82634(14) 0.0221(3) Uani 1 1 d . .
H23 H 0.3310 0.1802 0.7405 0.027 Uiso 1 1 calc R U
C24 C 0.24223(14) 0.18795(14) 0.86936(12) 0.0164(2) Uani 1 1 d . .
C25 C 0.10232(14) 0.08214(15) 0.78373(12) 0.0184(3) Uani 1 1 d . .
H25A H 0.0827 0.0984 0.7158 0.022 Uiso 1 1 calc R U
H25B H 0.0917 -0.0086 0.7474 0.022 Uiso 1 1 calc R U
C27 C -0.05707(13) 0.15663(14) 0.83008(12) 0.0159(2) Uani 1 1 d . .
H27A H -0.1300 0.1388 0.8629 0.019 Uiso 1 1 calc R U
H27B H -0.0957 0.1189 0.7407 0.019 Uiso 1 1 calc R U
C28 C 0.03529(13) 0.30756(14) 0.89115(12) 0.0147(2) Uani 1 1 d . .
C29 C 0.07460(13) 0.39231(14) 1.01827(12) 0.0155(2) Uani 1 1 d . .
H29 H 0.0444 0.3534 1.0669 0.019 Uiso 1 1 calc R U
C30 C 0.15653(13) 0.53172(14) 1.07471(12) 0.0158(2) Uani 1 1 d . .
H30 H 0.1833 0.5876 1.1612 0.019 Uiso 1 1 calc R U
C31 C 0.19925(13) 0.58893(14) 1.00266(12) 0.0153(2) Uani 1 1 d . .
C32 C 0.16223(14) 0.50671(14) 0.87636(12) 0.0178(3) Uani 1 1 d . .
H32 H 0.1926 0.5456 0.8277 0.021 Uiso 1 1 calc R U
C33 C 0.08029(14) 0.36699(14) 0.82177(12) 0.0174(3) Uani 1 1 d . .
H33 H 0.0546 0.3111 0.7354 0.021 Uiso 1 1 calc R U
Cl1 Cl 0.40313(3) 0.86259(3) 0.33793(3) 0.01670(6) Uani 1 1 d . .
Cl2 Cl 0.22082(3) 0.90499(3) 0.51649(3) 0.01738(6) Uani 1 1 d . .
Cl3 Cl 0.20740(3) 0.25199(3) 1.23160(3) 0.01719(6) Uani 1 1 d . .
Cl4 Cl -0.10410(3) 0.07107(3) 1.04803(3) 0.01556(6) Uani 1 1 d . .
Cu1 Cu 0.37876(2) 0.84601(2) 0.50967(2) 0.01257(4) Uani 1 1 d . .
Cu2 Cu 0.10025(2) 0.15874(2) 1.02979(2) 0.01307(4) Uani 1 1 d . .
N1 N 0.40141(11) 0.85298(11) 0.67337(10) 0.0132(2) Uani 1 1 d . .
N8 N 0.53821(11) 0.82380(12) 0.52126(10) 0.0127(2) Uani 1 1 d . .
N16 N 0.22158(12) 0.61839(13) 0.40765(12) 0.0203(2) Uani 1 1 d . .
N19 N 0.26168(11) 0.24442(11) 0.99041(10) 0.0152(2) Uani 1 1 d . .
N26 N 0.00824(11) 0.08494(12) 0.84912(10) 0.0153(2) Uani 1 1 d . .
O1 O 0.95620(10) 0.63005(11) 0.44349(10) 0.0190(2) Uani 1 1 d . .
H1 H 1.0254 0.7040 0.4673 0.028 Uiso 1 1 calc R U
O2 O 0.27625(10) 0.72628(10) 1.05189(9) 0.0204(2) Uani 1 1 d . .
H2A H 0.3021 0.7650 1.1290 0.031 Uiso 1 1 calc R U
H8 H 0.5886(17) 0.8834(18) 0.5049(16) 0.016(4) Uiso 1 1 d . .
H26 H -0.0524(19) 0.003(2) 0.8232(17) 0.023(5) Uiso 1 1 d . .

loop_
_atom_site_aniso_label
_atom_site_aniso_U_11
_atom_site_aniso_U_22
_atom_site_aniso_U_33
_atom_site_aniso_U_23
_atom_site_aniso_U_13
_atom_site_aniso_U_12
C2 0.0118(6) 0.0164(6) 0.0204(6) 0.0090(5) 0.0069(5) 0.0075(5)
C3 0.0164(6) 0.0184(7) 0.0196(6) 0.0091(5) 0.0099(5) 0.0090(5)
C4 0.0202(7) 0.0178(6) 0.0151(6) 0.0085(5) 0.0063(5) 0.0096(5)
C5 0.0152(6) 0.0168(6) 0.0164(6) 0.0083(5) 0.0043(5) 0.0089(5)
C6 0.0112(5) 0.0115(6) 0.0150(5) 0.0057(5) 0.0041(5) 0.0057(5)
C7 0.0118(6) 0.0223(7) 0.0148(6) 0.0100(5) 0.0051(5) 0.0100(5)
C9 0.0136(6) 0.0144(6) 0.0191(6) 0.0063(5) 0.0044(5) 0.0083(5)
C10 0.0143(6) 0.0156(6) 0.0150(6) 0.0074(5) 0.0057(5) 0.0091(5)
C11 0.0148(6) 0.0145(6) 0.0174(6) 0.0077(5) 0.0060(5) 0.0071(5)
C12 0.0192(6) 0.0152(6) 0.0190(6) 0.0088(5) 0.0080(5) 0.0110(5)
C13 0.0166(6) 0.0198(7) 0.0143(6) 0.0091(5) 0.0072(5) 0.0124(5)
C14 0.0143(6) 0.0155(6) 0.0177(6) 0.0084(5) 0.0067(5) 0.0077(5)
C15 0.0170(6) 0.0154(6) 0.0198(6) 0.0092(5) 0.0080(5) 0.0102(5)
C17 0.0168(6) 0.0167(6) 0.0170(6) 0.0079(5) 0.0063(5) 0.0109(5)
C18 0.0155(6) 0.0144(6) 0.0218(7) 0.0056(5) 0.0056(5) 0.0047(5)
C20 0.0161(6) 0.0169(6) 0.0199(6) 0.0097(5) 0.0039(5) 0.0076(5)
C21 0.0143(6) 0.0226(7) 0.0308(8) 0.0161(6) 0.0059(6) 0.0084(6)
C22 0.0200(7) 0.0308(8) 0.0355(8) 0.0232(7) 0.0161(6) 0.0155(6)
C23 0.0248(7) 0.0276(8) 0.0235(7) 0.0157(6) 0.0138(6) 0.0171(6)
C24 0.0185(6) 0.0164(6) 0.0183(6) 0.0097(5) 0.0082(5) 0.0109(5)
C25 0.0194(6) 0.0189(7) 0.0144(6) 0.0066(5) 0.0061(5) 0.0097(5)
C27 0.0132(6) 0.0154(6) 0.0151(6) 0.0068(5) 0.0014(5) 0.0061(5)
C28 0.0128(6) 0.0162(6) 0.0154(6) 0.0082(5) 0.0038(5) 0.0080(5)
C29 0.0162(6) 0.0175(6) 0.0157(6) 0.0098(5) 0.0064(5) 0.0096(5)
C30 0.0165(6) 0.0173(6) 0.0132(6) 0.0074(5) 0.0044(5) 0.0090(5)
C31 0.0143(6) 0.0148(6) 0.0161(6) 0.0077(5) 0.0047(5) 0.0074(5)
C32 0.0202(6) 0.0191(7) 0.0159(6) 0.0107(5) 0.0080(5) 0.0097(6)
C33 0.0188(6) 0.0190(7) 0.0134(6) 0.0076(5) 0.0049(5) 0.0097(5)
Cl1 0.01738(14) 0.01464(14) 0.01326(13) 0.00666(12) 0.00251(11) 0.00577(12)
Cl2 0.01357(14) 0.01658(15) 0.02350(15) 0.01032(13) 0.00482(12) 0.00933(12)
Cl3 0.01697(14) 0.02062(16) 0.01388(13) 0.00756(12) 0.00448(11) 0.01110(13)
Cl4 0.01416(14) 0.01428(14) 0.01887(14) 0.00768(12) 0.00707(11) 0.00828(12)
Cu1 0.01040(7) 0.01404(8) 0.01457(7) 0.00781(6) 0.00387(6) 0.00697(6)
Cu2 0.01234(7) 0.01328(8) 0.01287(7) 0.00625(6) 0.00405(6) 0.00659(6)
N1 0.0112(5) 0.0128(5) 0.0155(5) 0.0073(4) 0.0046(4) 0.0062(4)
N8 0.0119(5) 0.0145(5) 0.0133(5) 0.0077(4) 0.0049(4) 0.0074(4)
N16 0.0166(6) 0.0180(6) 0.0245(6) 0.0094(5) 0.0059(5) 0.0092(5)
N19 0.0158(5) 0.0143(5) 0.0163(5) 0.0082(4) 0.0054(4) 0.0082(4)
N26 0.0141(5) 0.0125(5) 0.0155(5) 0.0059(4) 0.0036(4) 0.0057(4)
O1 0.0160(5) 0.0210(5) 0.0262(5) 0.0129(4) 0.0098(4) 0.0129(4)
O2 0.0232(5) 0.0146(5) 0.0168(5) 0.0074(4) 0.0048(4) 0.0060(4)

loop_
_atom_type_symbol
_atom_type_description
_atom_type_scat_dispersion_real
_atom_type_scat_dispersion_imag
_atom_type_scat_source
C C 0.0033 0.0016 'International Tables Vol C Tables 4.2.6.8 and 6.1.1.4'
H H 0.0000 0.0000 'International Tables Vol C Tables 4.2.6.8 and 6.1.1.4'
N N 0.0061 0.0033 'International Tables Vol C Tables 4.2.6.8 and 6.1.1.4'
O O 0.0106 0.0060 'International Tables Vol C Tables 4.2.6.8 and 6.1.1.4'
Cl Cl 0.1484 0.1585 'International Tables Vol C Tables 4.2.6.8 and 6.1.1.4'
Cu Cu 0.3201 1.2651 'International Tables Vol C Tables 4.2.6.8 and 6.1.1.4'

loop_
_geom_angle_atom_site_label_1
_geom_angle_atom_site_label_2
_geom_angle_atom_site_label_3
_geom_angle
_geom_angle_site_symmetry_3
N1 C2 C3 122.53(12) .
N1 C2 H2 118.7 .
C3 C2 H2 118.7 .
C2 C3 C4 118.86(12) .
C2 C3 H3 120.6 .
C4 C3 H3 120.6 .
C5 C4 C3 118.93(12) .
C5 C4 H4 120.5 .
C3 C4 H4 120.5 .
C4 C5 C6 118.96(12) .
C4 C5 H5 120.5 .
C6 C5 H5 120.5 .
N1 C6 C5 122.09(12) .
N1 C6 C7 116.38(11) .
C5 C6 C7 121.44(11) .
N8 C7 C6 111.04(10) .
N8 C7 H7A 109.4 .
C6 C7 H7A 109.4 .
N8 C7 H7B 109.4 .
C6 C7 H7B 109.4 .
H7A C7 H7B 108.0 .
N8 C9 C10 114.00(11) .
N8 C9 H9A 108.8 .
C10 C9 H9A 108.8 .
N8 C9 H9B 108.8 .
C10 C9 H9B 108.8 .
H9A C9 H9B 107.6 .
C15 C10 C11 118.17(12) .
C15 C10 C9 122.06(12) .
C11 C10 C9 119.77(12) .
C12 C11 C10 121.21(12) .
C12 C11 H11 119.4 .
C10 C11 H11 119.4 .
C11 C12 C13 119.68(12) .
C11 C12 H12 120.2 .
C13 C12 H12 120.2 .
O1 C13 C14 122.30(12) .
O1 C13 C12 117.72(12) .
C14 C13 C12 119.98(12) .
C13 C14 C15 119.77(12) .
C13 C14 H14 120.1 .
C15 C14 H14 120.1 .
C14 C15 C10 121.18(12) .
C14 C15 H15 119.4 .
C10 C15 H15 119.4 .
N16 C17 C18 179.01(15) .
C17 C18 H18A 109.5 .
C17 C18 H18B 109.5 .
H18A C18 H18B 109.5 .
C17 C18 H18C 109.5 .
H18A C18 H18C 109.5 .
H18B C18 H18C 109.5 .
N19 C20 C21 122.16(13) .
N19 C20 H20 118.9 .
C21 C20 H20 118.9 .
C20 C21 C22 118.62(14) .
C20 C21 H21 120.7 .
C22 C21 H21 120.7 .
C23 C22 C21 119.30(14) .
C23 C22 H22 120.3 .
C21 C22 H22 120.3 .
C22 C23 C24 119.13(14) .
C22 C23 H23 120.4 .
C24 C23 H23 120.4 .
N19 C24 C23 121.64(13) .
N19 C24 C25 116.24(12) .
C23 C24 C25 122.08(13) .
N26 C25 C24 111.28(11) .
N26 C25 H25A 109.4 .
C24 C25 H25A 109.4 .
N26 C25 H25B 109.4 .
C24 C25 H25B 109.4 .
H25A C25 H25B 108.0 .
N26 C27 C28 113.40(11) .
N26 C27 H27A 108.9 .
C28 C27 H27A 108.9 .
N26 C27 H27B 108.9 .
C28 C27 H27B 108.9 .
H27A C27 H27B 107.7 .
C33 C28 C29 118.17(12) .
C33 C28 C27 120.65(12) .
C29 C28 C27 121.15(12) .
C30 C29 C28 121.53(12) .
C30 C29 H29 119.2 .
C28 C29 H29 119.2 .
C29 C30 C31 119.13(12) .
C29 C30 H30 120.4 .
C31 C30 H30 120.4 .
O2 C31 C32 117.53(12) .
O2 C31 C30 122.11(12) .
C32 C31 C30 120.35(13) .
C31 C32 C33 119.50(12) .
C31 C32 H32 120.2 .
C33 C32 H32 120.2 .
C28 C33 C32 121.30(12) .
C28 C33 H33 119.3 .
C32 C33 H33 119.3 .
Cu2 Cl4 Cu2 84.542(11) 2_557
N1 Cu1 N8 82.60(4) .
N1 Cu1 N16 90.95(5) .
N8 Cu1 N16 96.18(4) .
N1 Cu1 Cl2 95.76(3) .
N8 Cu1 Cl2 171.50(3) .
N16 Cu1 Cl2 92.18(3) .
N1 Cu1 Cl1 167.32(3) .
N8 Cu1 Cl1 86.94(3) .
N16 Cu1 Cl1 97.32(3) .
Cl2 Cu1 Cl1 93.526(13) .
N19 Cu2 N26 82.25(5) .
N19 Cu2 Cl3 95.98(3) .
N26 Cu2 Cl3 176.89(4) .
N19 Cu2 Cl4 167.96(3) .
N26 Cu2 Cl4 88.26(3) .
Cl3 Cu2 Cl4 93.148(13) .
N19 Cu2 Cl4 91.29(3) 2_557
N26 Cu2 Cl4 86.06(3) 2_557
Cl3 Cu2 Cl4 96.558(12) 2_557
Cl4 Cu2 Cl4 95.459(11) 2_557
C6 N1 C2 118.62(11) .
C6 N1 Cu1 114.24(8) .
C2 N1 Cu1 127.02(9) .
C7 N8 C9 113.03(10) .
C7 N8 Cu1 109.53(8) .
C9 N8 Cu1 114.73(8) .
C7 N8 H8 107.4(12) .
C9 N8 H8 110.4(11) .
Cu1 N8 H8 100.8(11) .
C17 N16 Cu1 163.95(11) .
C24 N19 C20 119.10(12) .
C24 N19 Cu2 114.06(9) .
C20 N19 Cu2 126.53(9) .
C25 N26 C27 114.14(11) .
C25 N26 Cu2 108.80(8) .
C27 N26 Cu2 113.25(8) .
C25 N26 H26 108.6(13) .
C27 N26 H26 107.4(12) .
Cu2 N26 H26 104.1(12) .
C13 O1 H1 109.5 .
C31 O2 H2A 109.5 .

loop_
_geom_bond_atom_site_label_1
_geom_bond_atom_site_label_2
_geom_bond_distance
_geom_bond_site_symmetry_2
C2 N1 1.3484(16) .
C2 C3 1.3834(19) .
C2 H2 0.9500 .
C3 C4 1.3930(19) .
C3 H3 0.9500 .
C4 C5 1.3899(19) .
C4 H4 0.9500 .
C5 C6 1.3922(18) .
C5 H5 0.9500 .
C6 N1 1.3474(16) .
C6 C7 1.4988(18) .
C7 N8 1.4792(16) .
C7 H7A 0.9900 .
C7 H7B 0.9900 .
C9 N8 1.4866(17) .
C9 C10 1.5177(18) .
C9 H9A 0.9900 .
C9 H9B 0.9900 .
C10 C15 1.3946(19) .
C10 C11 1.3995(18) .
C11 C12 1.3912(18) .
C11 H11 0.9500 .
C12 C13 1.3928(19) .
C12 H12 0.9500 .
C13 O1 1.3723(15) .
C13 C14 1.3913(19) .
C14 C15 1.3932(18) .
C14 H14 0.9500 .
C15 H15 0.9500 .
C17 N16 1.1392(18) .
C17 C18 1.4549(19) .
C18 H18A 0.9800 .
C18 H18B 0.9800 .
C18 H18C 0.9800 .
C20 N19 1.3484(18) .
C20 C21 1.383(2) .
C20 H20 0.9500 .
C21 C22 1.392(2) .
C21 H21 0.9500 .
C22 C23 1.380(2) .
C22 H22 0.9500 .
C23 C24 1.3910(19) .
C23 H23 0.9500 .
C24 N19 1.3449(17) .
C24 C25 1.505(2) .
C25 N26 1.4793(17) .
C25 H25A 0.9900 .
C25 H25B 0.9900 .
C27 N26 1.4974(17) .
C27 C28 1.5068(19) .
C27 H27A 0.9900 .
C27 H27B 0.9900 .
C28 C33 1.3911(19) .
C28 C29 1.4010(18) .
C29 C30 1.3869(19) .
C29 H29 0.9500 .
C30 C31 1.3979(18) .
C30 H30 0.9500 .
C31 O2 1.3712(17) .
C31 C32 1.3913(18) .
C32 C33 1.392(2) .
C32 H32 0.9500 .
C33 H33 0.9500 .
Cl1 Cu1 2.3130(4) .
Cl2 Cu1 2.3130(3) .
Cl3 Cu2 2.2571(4) .
Cl4 Cu2 2.3024(4) .
Cl4 Cu2 2.6922(4) 2_557
Cu1 N1 2.0254(11) .
Cu1 N8 2.0463(11) .
Cu1 N16 2.3020(13) .
Cu2 N19 2.0101(12) .
Cu2 N26 2.0358(11) .
Cu2 Cl4 2.6922(4) 2_557
N8 H8 0.863(18) .
N26 H26 0.854(19) .
O1 H1 0.8400 .
O2 H2A 0.8400 .

loop_
_geom_hbond_atom_site_label_D
_geom_hbond_atom_site_label_H
_geom_hbond_atom_site_label_A
_geom_hbond_distance_DH
_geom_hbond_distance_HA
_geom_hbond_distance_DA
_geom_hbond_angle_DHA
_geom_hbond_site_symmetry_A
C2 H2 Cl2 0.95 2.77 3.3431(14) 120 .
C3 H3 Cl4 0.95 2.80 3.6274(14) 146 2_567
C7 H7B Cl3 0.99 2.79 3.7061(13) 153 2_667
C18 H18B Cl3 0.98 2.78 3.6015(15) 142 1_554
C20 H20 Cl3 0.95 2.71 3.2697(15) 118 .
O1 H1 Cl2 0.84 2.37 3.2099(11) 175 1_655
O2 H2A Cl1 0.84 2.31 3.1412(11) 170 1_556
N8 H8 Cl2 0.863(18) 2.825(18) 3.6810(12) 172.1(15) 2_676
N26 H26 Cl3 0.854(19) 2.672(19) 3.5147(12) 169.1(16) 2_557

loop_
_geom_torsion_atom_site_label_1
_geom_torsion_atom_site_label_2
_geom_torsion_atom_site_label_3
_geom_torsion_atom_site_label_4
_geom_torsion
N1 C2 C3 C4 0.0(2)
C2 C3 C4 C5 1.1(2)
C3 C4 C5 C6 -1.0(2)
C4 C5 C6 N1 -0.1(2)
C4 C5 C6 C7 176.40(13)
N1 C6 C7 N8 -23.73(16)
C5 C6 C7 N8 159.56(12)
N8 C9 C10 C15 -31.24(18)
N8 C9 C10 C11 148.82(12)
C15 C10 C11 C12 -0.2(2)
C9 C10 C11 C12 179.75(12)
C10 C11 C12 C13 0.9(2)
C11 C12 C13 O1 179.51(12)
C11 C12 C13 C14 -0.9(2)
O1 C13 C14 C15 179.76(12)
C12 C13 C14 C15 0.2(2)
C13 C14 C15 C10 0.5(2)
C11 C10 C15 C14 -0.5(2)
C9 C10 C15 C14 179.52(12)
N19 C20 C21 C22 -0.3(2)
C20 C21 C22 C23 1.4(2)
C21 C22 C23 C24 -0.6(2)
C22 C23 C24 N19 -1.3(2)
C22 C23 C24 C25 -179.20(13)
N19 C24 C25 N26 14.18(17)
C23 C24 C25 N26 -167.86(13)
N26 C27 C28 C33 105.20(14)
N26 C27 C28 C29 -77.02(15)
C33 C28 C29 C30 -0.3(2)
C27 C28 C29 C30 -178.11(12)
C28 C29 C30 C31 0.9(2)
C29 C30 C31 O2 177.50(12)
C29 C30 C31 C32 -1.4(2)
O2 C31 C32 C33 -177.76(12)
C30 C31 C32 C33 1.1(2)
C29 C28 C33 C32 0.0(2)
C27 C28 C33 C32 177.90(12)
C31 C32 C33 C28 -0.5(2)
C5 C6 N1 C2 1.16(19)
C7 C6 N1 C2 -175.53(12)
C5 C6 N1 Cu1 -175.07(10)
C7 C6 N1 Cu1 8.24(15)
C3 C2 N1 C6 -1.1(2)
C3 C2 N1 Cu1 174.61(10)
C6 C7 N8 C9 -102.46(13)
C6 C7 N8 Cu1 26.81(13)
C10 C9 N8 C7 -57.60(15)
C10 C9 N8 Cu1 175.85(9)
C23 C24 N19 C20 2.4(2)
C25 C24 N19 C20 -179.59(12)
C23 C24 N19 Cu2 -171.50(11)
C25 C24 N19 Cu2 6.47(15)
C21 C20 N19 C24 -1.6(2)
C21 C20 N19 Cu2 171.51(10)
C24 C25 N26 C27 100.60(13)
C24 C25 N26 Cu2 -26.95(13)
C28 C27 N26 C25 -69.46(14)
C28 C27 N26 Cu2 55.78(13)
